data_4083419
loop_
_publ_author_name
'Jian, Zhongbao'
'Wucher, Philipp'
'Mecking, Stefan'

_publ_section_title
;
 Heterocycle-Substituted Phosphinesulfonato Palladium(II) Complexes for
 Insertion Copolymerization of Methyl Acrylate
;
_journal_issue 11
_journal_name_full Organometallics
_journal_page_first 2879
_journal_paper_doi 10.1021/om500400a
_journal_volume 33
_journal_year 2014
_chemical_formula_moiety 'C38 H50 Cl2 Li2 N4 O8 P2 Pd2 S4'
_chemical_formula_sum 'C38 H50 Cl2 Li2 N4 O8 P2 Pd2 S4'
_chemical_formula_weight 1178.58
_chemical_name_systematic
; 
 ? 
;
_space_group_IT_number 7
_symmetry_cell_setting monoclinic
_symmetry_space_group_name_Hall 'P -2yac'
_symmetry_space_group_name_H-M 'P 1 n 1'
_atom_sites_solution_hydrogens geom
_atom_sites_solution_primary patterson
_atom_sites_solution_secondary difmap
_audit_creation_method SHELXL-97
_cell_angle_alpha 90.00
_cell_angle_beta 112.41
_cell_angle_gamma 90.00
_cell_formula_units_Z 2
_cell_length_a 15.326
_cell_length_b 11.172
_cell_length_c 15.729
_cell_measurement_reflns_used 0
_cell_measurement_temperature 280(2)
_cell_measurement_theta_max 0.00
_cell_measurement_theta_min 0.00
_cell_volume 2489.764
_computing_cell_refinement 'STOE X-AREA'
_computing_data_collection 'STOE X-AREA'
_computing_data_reduction 'STOE X-RED32'
_computing_structure_refinement 'SHELXL-97 (Sheldrick, 1997)'
_computing_structure_solution 'SHELXS-97 (Sheldrick, 1990)'
_diffrn_ambient_temperature 280(2)
_diffrn_detector_area_resol_mean 6.67
_diffrn_measured_fraction_theta_full 0.988
_diffrn_measured_fraction_theta_max 0.988
_diffrn_measurement_device_type 'STOE IPDS 2T'
_diffrn_measurement_method 'rotation method'
_diffrn_radiation_monochromator graphite
_diffrn_radiation_source 'fine-focus sealed tube'
_diffrn_radiation_type MoK\a
_diffrn_radiation_wavelength 0.71073
_diffrn_reflns_av_R_equivalents 0.0730
_diffrn_reflns_av_sigmaI/netI 0.0584
_diffrn_reflns_limit_h_max 19
_diffrn_reflns_limit_h_min -19
_diffrn_reflns_limit_k_max 14
_diffrn_reflns_limit_k_min -14
_diffrn_reflns_limit_l_max 19
_diffrn_reflns_limit_l_min -20
_diffrn_reflns_number 36094
_diffrn_reflns_theta_full 27.28
_diffrn_reflns_theta_max 27.28
_diffrn_reflns_theta_min 1.82
_exptl_absorpt_coefficient_mu 1.111
_exptl_absorpt_correction_T_max 0.8163
_exptl_absorpt_correction_T_min 0.6484
_exptl_absorpt_correction_type integration
_exptl_absorpt_process_details 'STOE X-RED32'
_exptl_crystal_colour colorless
_exptl_crystal_density_diffrn 1.572
_exptl_crystal_density_method 'not measured'
_exptl_crystal_description plate
_exptl_crystal_F_000 1192
_exptl_crystal_size_max 0.3
_exptl_crystal_size_mid 0.2
_exptl_crystal_size_min 0.2
_refine_diff_density_max 0.376
_refine_diff_density_min -1.102
_refine_diff_density_rms 0.089
_refine_ls_abs_structure_details 'Flack H D (1983), Acta Cryst. A39, 876-881'
_refine_ls_abs_structure_Flack 0.66(4)
_refine_ls_extinction_method none
_refine_ls_goodness_of_fit_ref 0.950
_refine_ls_hydrogen_treatment constr
_refine_ls_matrix_type full
_refine_ls_number_parameters 565
_refine_ls_number_reflns 10763
_refine_ls_number_restraints 2
_refine_ls_restrained_S_all 0.950
_refine_ls_R_factor_all 0.0876
_refine_ls_R_factor_gt 0.0576
_refine_ls_shift/su_max 0.009
_refine_ls_shift/su_mean 0.000
_refine_ls_structure_factor_coef Fsqd
_refine_ls_weighting_details 'calc w=1/[\s^2^(Fo^2^)+(0.0950P)^2^+0.0000P] where P=(Fo^2^+2Fc^2^)/3'
_refine_ls_weighting_scheme calc
_refine_ls_wR_factor_gt 0.1424
_refine_ls_wR_factor_ref 0.1594
_reflns_number_gt 7010
_reflns_number_total 10763
_reflns_threshold_expression >2sigma(I)
_cod_data_source_file om500400a_si_002.cif
_cod_data_source_block 1c-LiCl-dmso
_cod_depositor_comments 'Adding full bibliography for 4083417--4083420.cif.'
_cod_original_cell_volume 2489.7
_cod_original_sg_symbol_H-M 'P n'
_cod_database_code 4083419

loop_
_symmetry_equiv_pos_as_xyz
'x, y, z'
'x+1/2, -y, z+1/2'

loop_
_atom_site_label
_atom_site_type_symbol
_atom_site_fract_x
_atom_site_fract_y
_atom_site_fract_z
_atom_site_U_iso_or_equiv
_atom_site_adp_type
_atom_site_occupancy
_atom_site_symmetry_multiplicity
_atom_site_calc_flag
_atom_site_refinement_flags
C1 C -0.3012(7) -0.1365(8) 0.0232(7) 0.066(2) Uani 1 1 d .
C2 C -0.2190(7) -0.1402(8) 0.0013(6) 0.063(2) Uani 1 1 d .
C3 C -0.1992(7) -0.2479(8) -0.0312(7) 0.079(3) Uani 1 1 d .
H3A H -0.1459 -0.2525 -0.0457 0.095 Uiso 1 1 calc R
C4 C -0.2553(8) -0.3501(8) -0.0432(9) 0.093(3) Uani 1 1 d .
H4A H -0.2395 -0.4206 -0.0653 0.112 Uiso 1 1 calc R
C5 C -0.3353(9) -0.3450(9) -0.0215(10) 0.095(4) Uani 1 1 d .
H5A H -0.3729 -0.4125 -0.0279 0.114 Uiso 1 1 calc R
C6 C -0.3584(8) -0.2368(8) 0.0102(8) 0.083(3) Uani 1 1 d .
H6A H -0.4129 -0.2322 0.0228 0.100 Uiso 1 1 calc R
C7 C -0.0743(7) -0.0461(8) -0.0553(7) 0.070(2) Uani 1 1 d .
C8 C 0.0239(8) -0.0414(7) -0.0257(8) 0.074(2) Uani 1 1 d .
H8A H 0.0663 -0.0350 0.0350 0.089 Uiso 1 1 calc R
C9 C 0.0469(9) -0.0478(9) -0.1022(9) 0.089(3) Uani 1 1 d .
H9A H 0.1077 -0.0454 -0.1018 0.106 Uiso 1 1 calc R
C10 C -0.0327(8) -0.0579(10) -0.1774(8) 0.084(3) Uani 1 1 d .
H10A H -0.0362 -0.0641 -0.2375 0.101 Uiso 1 1 calc R
C11 C -0.2082(7) -0.0648(12) -0.2127(7) 0.092(3) Uani 1 1 d .
C12 C -0.0625(9) 0.0069(12) 0.1233(8) 0.091(3) Uani 1 1 d .
C13 C -0.0392(8) 0.1261(19) 0.1702(8) 0.126(6) Uani 1 1 d .
H13A H -0.0678 0.1990 0.1475 0.152 Uiso 1 1 calc R
C14 C 0.0291(11) 0.107(2) 0.2488(13) 0.152(6) Uani 1 1 d .
H14A H 0.0581 0.1666 0.2914 0.183 Uiso 1 1 calc R
C15 C 0.0534(10) -0.0120(16) 0.2618(8) 0.105(4) Uani 1 1 d .
H15A H 0.0990 -0.0468 0.3133 0.126 Uiso 1 1 calc R
C16 C -0.0060(11) -0.1920(14) 0.1681(12) 0.127(5) Uani 1 1 d .
C17 C -0.1385(8) 0.2271(9) -0.0791(9) 0.092(3) Uani 1 1 d .
H17A H -0.1025 0.2847 -0.0342 0.111 Uiso 1 1 calc R
H17B H -0.1694 0.2661 -0.1373 0.111 Uiso 1 1 calc R
H17C H -0.0972 0.1660 -0.0851 0.111 Uiso 1 1 calc R
C18 C -0.3495(9) 0.2435(10) 0.2554(8) 0.111(4) Uani 1 1 d .
H18A H -0.3029 0.2696 0.3130 0.133 Uiso 1 1 calc R
H18B H -0.3263 0.1746 0.2340 0.133 Uiso 1 1 calc R
H18C H -0.4066 0.2230 0.2636 0.133 Uiso 1 1 calc R
C19 C -0.2644(10) 0.3628(16) 0.1697(12) 0.136(6) Uani 1 1 d .
H19A H -0.2553 0.2931 0.1383 0.163 Uiso 1 1 calc R
H19B H -0.2166 0.3655 0.2306 0.163 Uiso 1 1 calc R
H19C H -0.2603 0.4333 0.1365 0.163 Uiso 1 1 calc R
C20 C 0.3004(7) 0.6342(8) 0.0047(7) 0.069(2) Uani 1 1 d .
C21 C 0.2221(7) 0.6275(8) 0.0282(7) 0.068(2) Uani 1 1 d .
C22 C 0.2014(8) 0.7273(8) 0.0733(9) 0.092(3) Uani 1 1 d .
H22A H 0.1478 0.7278 0.0875 0.110 Uiso 1 1 calc R
C23 C 0.2624(11) 0.8233(10) 0.0957(11) 0.116(5) Uani 1 1 d .
H23A H 0.2520 0.8855 0.1300 0.139 Uiso 1 1 calc R
C24 C 0.3395(10) 0.8312(10) 0.0688(11) 0.109(5) Uani 1 1 d .
H24A H 0.3769 0.8996 0.0808 0.130 Uiso 1 1 calc R
C25 C 0.3580(8) 0.7370(8) 0.0254(8) 0.089(3) Uani 1 1 d .
H25A H 0.4099 0.7397 0.0085 0.106 Uiso 1 1 calc R
C26 C 0.0785(7) 0.5170(9) 0.0772(7) 0.073(2) Uani 1 1 d .
C27 C -0.0192(7) 0.5163(8) 0.0488(8) 0.079(3) Uani 1 1 d .
H27A H -0.0621 0.5202 -0.0118 0.095 Uiso 1 1 calc R
C28 C -0.0421(8) 0.5086(10) 0.1262(8) 0.086(3) Uani 1 1 d .
H28A H -0.1025 0.5077 0.1269 0.104 Uiso 1 1 calc R
C29 C 0.0419(9) 0.5028(11) 0.2016(9) 0.101(4) Uani 1 1 d .
H29A H 0.0483 0.4972 0.2627 0.121 Uiso 1 1 calc R
C30 C 0.2186(9) 0.4978(14) 0.2329(8) 0.115(4) Uani 1 1 d .
C31 C 0.0568(7) 0.5213(8) -0.1050(7) 0.070(2) Uani 1 1 d .
C32 C 0.0082(7) 0.6291(8) -0.1346(7) 0.076(3) Uani 1 1 d .
H32A H 0.0171 0.6994 -0.1007 0.092 Uiso 1 1 calc R
C33 C -0.0567(6) 0.6112(10) -0.2254(7) 0.081(3) Uani 1 1 d .
H33A H -0.0986 0.6674 -0.2627 0.097 Uiso 1 1 calc R
C34 C -0.0463(9) 0.4966(10) -0.2481(7) 0.083(3) Uani 1 1 d .
H34A H -0.0805 0.4612 -0.3046 0.100 Uiso 1 1 calc R
C35 C 0.0534(10) 0.3179(10) -0.1814(9) 0.100(4) Uani 1 1 d .
C36 C 0.1343(7) 0.2445(10) 0.0696(9) 0.087(3) Uani 1 1 d .
H36A H 0.1421 0.2633 0.1316 0.104 Uiso 1 1 calc R
H36B H 0.1409 0.1597 0.0640 0.104 Uiso 1 1 calc R
H36C H 0.0727 0.2692 0.0283 0.104 Uiso 1 1 calc R
C37 C 0.3764(10) -0.0028(10) -0.1269(9) 0.114(4) Uani 1 1 d .
H37A H 0.3306 -0.0492 -0.1745 0.137 Uiso 1 1 calc R
H37B H 0.3584 0.0023 -0.0749 0.137 Uiso 1 1 calc R
H37C H 0.4371 -0.0404 -0.1088 0.137 Uiso 1 1 calc R
C38 C 0.2633(11) 0.1903(16) -0.1874(12) 0.164(9) Uani 1 1 d .
H38A H 0.2455 0.1600 -0.1392 0.197 Uiso 1 1 calc R
H38B H 0.2205 0.1605 -0.2456 0.197 Uiso 1 1 calc R
H38C H 0.2610 0.2762 -0.1876 0.197 Uiso 1 1 calc R
N1 N -0.1086(6) -0.0577(7) -0.1505(6) 0.077(2) Uani 1 1 d .
N2 N -0.0037(8) -0.0685(12) 0.1827(8) 0.112(3) Uani 1 1 d .
N3 N 0.1141(7) 0.5066(9) 0.1706(6) 0.089(3) Uani 1 1 d .
N4 N 0.0204(6) 0.4418(7) -0.1772(6) 0.076(2) Uani 1 1 d .
O1 O -0.3513(5) 0.0854(5) -0.0025(5) 0.0688(17) Uani 1 1 d .
O2 O -0.2548(6) 0.0238(6) 0.1508(5) 0.084(2) Uani 1 1 d .
O3 O -0.4209(6) -0.0371(7) 0.0810(6) 0.093(2) Uani 1 1 d .
O4 O -0.4339(5) 0.2970(7) 0.0863(5) 0.082(2) Uani 1 1 d .
O5 O 0.3521(5) 0.4144(5) 0.0111(5) 0.0707(17) Uani 1 1 d .
O6 O 0.2514(7) 0.4960(6) -0.1368(5) 0.089(2) Uani 1 1 d .
O7 O 0.4160(7) 0.5533(7) -0.0671(7) 0.104(3) Uani 1 1 d .
O8 O 0.4426(5) 0.2121(7) -0.0824(5) 0.0813(19) Uani 1 1 d .
P1 P -0.1453(2) -0.0094(2) 0.00812(18) 0.0626(6) Uani 1 1 d .
P2 P 0.1455(2) 0.4958(2) 0.00705(18) 0.0627(6) Uani 1 1 d .
Pd1 Pd -0.23459(4) 0.15349(5) -0.03931(4) 0.06161(19) Uani 1 1 d .
Pd2 Pd 0.23434(4) 0.33172(5) 0.03740(4) 0.06163(19) Uani 1 1 d .
S1 S -0.3345(2) -0.0079(2) 0.06890(18) 0.0699(6) Uani 1 1 d .
S2 S -0.3719(2) 0.3566(2) 0.1759(2) 0.0822(8) Uani 1 1 d .
S3 S 0.3326(2) 0.5175(2) -0.0540(2) 0.0751(7) Uani 1 1 d .
S4 S 0.3822(2) 0.1416(3) -0.1682(2) 0.0821(8) Uani 1 1 d .
Cl1 Cl -0.3272(3) 0.3309(2) -0.0860(3) 0.0865(9) Uani 1 1 d .
Cl2 Cl 0.3327(2) 0.15788(19) 0.0763(2) 0.0781(8) Uani 1 1 d .
Li1 Li -0.4215(14) 0.2330(16) -0.0234(12) 0.082(5) Uani 1 1 d .
Li2 Li 0.4323(13) 0.2731(14) 0.0246(14) 0.075(4) Uani 1 1 d .

loop_
_atom_site_aniso_label
_atom_site_aniso_U_11
_atom_site_aniso_U_22
_atom_site_aniso_U_33
_atom_site_aniso_U_23
_atom_site_aniso_U_13
_atom_site_aniso_U_12
C1 0.057(5) 0.069(4) 0.072(6) 0.016(4) 0.025(4) 0.008(4)
C2 0.064(5) 0.059(4) 0.056(5) 0.000(4) 0.013(4) 0.006(4)
C3 0.072(6) 0.065(5) 0.102(8) -0.011(5) 0.035(6) 0.000(4)
C4 0.082(7) 0.063(5) 0.120(9) -0.012(5) 0.021(7) 0.002(5)
C5 0.081(7) 0.069(6) 0.129(10) -0.007(5) 0.032(7) -0.008(5)
C6 0.074(6) 0.058(5) 0.115(9) -0.003(5) 0.032(6) -0.004(4)
C7 0.066(6) 0.069(5) 0.065(6) -0.011(4) 0.014(4) 0.002(4)
C8 0.071(6) 0.061(5) 0.088(7) -0.002(4) 0.029(5) 0.002(4)
C9 0.080(7) 0.084(6) 0.112(9) 0.001(6) 0.049(7) 0.000(5)
C10 0.081(7) 0.103(7) 0.079(7) -0.001(5) 0.042(6) -0.001(6)
C11 0.065(6) 0.143(10) 0.053(5) -0.003(6) 0.006(4) 0.010(6)
C12 0.064(7) 0.138(10) 0.067(7) 0.027(7) 0.022(6) 0.004(6)
C13 0.051(6) 0.255(19) 0.062(7) -0.035(10) 0.009(5) -0.046(9)
C14 0.107(11) 0.210(19) 0.137(14) 0.013(14) 0.043(10) -0.008(12)
C15 0.065(8) 0.169(13) 0.058(6) 0.025(7) -0.003(5) -0.006(7)
C16 0.116(11) 0.117(10) 0.148(13) -0.004(10) 0.052(10) 0.031(9)
C17 0.088(8) 0.067(5) 0.115(9) 0.014(5) 0.032(7) 0.002(5)
C18 0.140(10) 0.100(8) 0.098(8) -0.004(6) 0.052(8) -0.002(7)
C19 0.088(9) 0.202(16) 0.134(12) -0.073(11) 0.060(9) -0.038(9)
C20 0.068(6) 0.060(4) 0.076(6) 0.002(4) 0.025(5) 0.000(4)
C21 0.066(5) 0.066(4) 0.060(5) 0.003(4) 0.010(4) 0.011(4)
C22 0.078(6) 0.069(6) 0.123(9) -0.031(6) 0.034(6) 0.003(5)
C23 0.112(10) 0.070(6) 0.142(12) -0.039(6) 0.021(9) 0.006(6)
C24 0.089(9) 0.069(7) 0.143(12) -0.012(6) 0.017(8) -0.003(5)
C25 0.074(6) 0.067(5) 0.117(9) 0.008(5) 0.028(6) -0.010(5)
C26 0.056(5) 0.085(6) 0.073(6) -0.001(5) 0.019(4) 0.006(4)
C27 0.058(5) 0.080(6) 0.088(7) 0.000(5) 0.014(5) -0.001(4)
C28 0.077(7) 0.092(7) 0.099(8) -0.005(6) 0.044(6) 0.003(5)
C29 0.093(8) 0.126(9) 0.095(8) 0.006(7) 0.049(7) 0.014(7)
C30 0.077(7) 0.166(12) 0.085(8) -0.001(8) 0.010(6) 0.023(7)
C31 0.051(5) 0.082(5) 0.074(6) -0.007(4) 0.020(4) -0.007(4)
C32 0.066(5) 0.064(5) 0.089(7) 0.003(5) 0.018(5) 0.008(4)
C33 0.050(4) 0.099(7) 0.072(6) 0.012(5) -0.001(4) 0.015(4)
C34 0.060(6) 0.109(8) 0.055(6) 0.000(5) -0.007(4) -0.003(5)
C35 0.114(10) 0.082(6) 0.093(8) -0.023(6) 0.027(7) 0.003(6)
C36 0.060(6) 0.084(6) 0.119(9) 0.012(6) 0.037(6) -0.004(4)
C37 0.122(9) 0.094(7) 0.104(8) -0.017(6) 0.018(7) -0.013(7)
C38 0.098(10) 0.179(14) 0.147(14) -0.087(12) -0.031(9) 0.056(10)
N1 0.068(5) 0.087(5) 0.075(5) -0.007(4) 0.025(4) 0.011(4)
N2 0.091(7) 0.146(10) 0.105(8) 0.030(7) 0.044(6) -0.002(7)
N3 0.079(6) 0.115(7) 0.069(5) -0.011(4) 0.024(4) 0.012(5)
N4 0.064(5) 0.080(5) 0.068(5) -0.008(4) 0.009(4) 0.005(4)
O1 0.066(4) 0.066(3) 0.082(5) 0.013(3) 0.037(4) 0.009(3)
O2 0.095(6) 0.087(4) 0.062(4) -0.005(3) 0.022(4) 0.005(4)
O3 0.096(6) 0.091(5) 0.114(6) 0.010(4) 0.065(5) 0.004(4)
O4 0.061(4) 0.093(4) 0.082(5) -0.012(4) 0.017(4) 0.003(4)
O5 0.064(4) 0.071(4) 0.075(4) 0.011(3) 0.025(3) 0.010(3)
O6 0.109(6) 0.087(4) 0.059(4) 0.001(3) 0.018(4) 0.001(4)
O7 0.095(6) 0.097(5) 0.152(8) 0.014(5) 0.081(6) -0.009(4)
O8 0.064(4) 0.095(4) 0.080(5) -0.013(4) 0.022(4) -0.001(4)
P1 0.0573(14) 0.0603(12) 0.0642(14) -0.0011(10) 0.0165(11) 0.0052(9)
P2 0.0535(14) 0.0631(11) 0.0635(14) -0.0022(10) 0.0135(11) 0.0034(9)
Pd1 0.0585(4) 0.0571(3) 0.0643(4) 0.0003(3) 0.0180(3) 0.0032(3)
Pd2 0.0581(4) 0.0564(3) 0.0658(4) 0.0001(3) 0.0185(3) 0.0016(3)
S1 0.0730(17) 0.0706(12) 0.0683(15) 0.0048(11) 0.0295(13) 0.0076(11)
S2 0.080(2) 0.0795(14) 0.084(2) -0.0093(13) 0.0278(15) -0.0021(13)
S3 0.0793(18) 0.0688(12) 0.0826(17) 0.0066(12) 0.0370(14) -0.0014(11)
S4 0.0784(19) 0.0907(16) 0.0761(18) -0.0034(13) 0.0283(15) 0.0087(13)
Cl1 0.085(2) 0.0658(14) 0.113(2) 0.0205(12) 0.0426(18) 0.0173(11)
Cl2 0.085(2) 0.0651(13) 0.0858(18) 0.0091(10) 0.0347(15) 0.0145(10)
Li1 0.075(11) 0.096(11) 0.065(10) 0.001(8) 0.016(8) 0.008(9)
Li2 0.066(10) 0.068(8) 0.104(13) 0.005(8) 0.046(9) 0.006(7)

loop_
_atom_type_symbol
_atom_type_description
_atom_type_scat_dispersion_real
_atom_type_scat_dispersion_imag
_atom_type_scat_source
C C 0.0033 0.0016 'International Tables Vol C Tables 4.2.6.8 and 6.1.1.4'
H H 0.0000 0.0000 'International Tables Vol C Tables 4.2.6.8 and 6.1.1.4'
N N 0.0061 0.0033 'International Tables Vol C Tables 4.2.6.8 and 6.1.1.4'
O O 0.0106 0.0060 'International Tables Vol C Tables 4.2.6.8 and 6.1.1.4'
P P 0.1023 0.0942 'International Tables Vol C Tables 4.2.6.8 and 6.1.1.4'
Pd Pd -0.9988 1.0072 'International Tables Vol C Tables 4.2.6.8 and 6.1.1.4'
S S 0.1246 0.1234 'International Tables Vol C Tables 4.2.6.8 and 6.1.1.4'
Cl Cl 0.1484 0.1585 'International Tables Vol C Tables 4.2.6.8 and 6.1.1.4'
Li Li -0.0003 0.0001 'International Tables Vol C Tables 4.2.6.8 and 6.1.1.4'

loop_
_geom_angle_atom_site_label_1
_geom_angle_atom_site_label_2
_geom_angle_atom_site_label_3
_geom_angle
_geom_angle_site_symmetry_1
_geom_angle_site_symmetry_3
C6 C1 C2 120.5(9) . .
C6 C1 S1 116.8(8) . .
C2 C1 S1 122.7(7) . .
C3 C2 C1 116.8(9) . .
C3 C2 P1 120.0(8) . .
C1 C2 P1 123.1(7) . .
C2 C3 C4 123.3(10) . .
C5 C4 C3 119.1(9) . .
C4 C5 C6 119.1(10) . .
C1 C6 C5 121.1(11) . .
N1 C7 C8 106.3(9) . .
N1 C7 P1 124.3(7) . .
C8 C7 P1 127.9(8) . .
C9 C8 C7 107.9(10) . .
C10 C9 C8 108.9(11) . .
C9 C10 N1 108.6(10) . .
N2 C12 C13 104.3(12) . .
N2 C12 P1 133.0(12) . .
C13 C12 P1 122.3(10) . .
C14 C13 C12 106.0(19) . .
C13 C14 C15 112.1(19) . .
N2 C15 C14 105.5(13) . .
C21 C20 C25 120.8(9) . .
C21 C20 S3 122.7(7) . .
C25 C20 S3 116.4(8) . .
C20 C21 C22 118.1(9) . .
C20 C21 P2 123.7(7) . .
C22 C21 P2 118.2(8) . .
C23 C22 C21 118.7(11) . .
C22 C23 C24 122.7(11) . .
C25 C24 C23 118.1(11) . .
C24 C25 C20 121.4(12) . .
N3 C26 C27 106.6(9) . .
N3 C26 P2 124.4(7) . .
C27 C26 P2 127.1(8) . .
C26 C27 C28 108.6(10) . .
C29 C28 C27 106.9(10) . .
N3 C29 C28 107.9(10) . .
N4 C31 C32 106.4(9) . .
N4 C31 P2 128.6(7) . .
C32 C31 P2 124.9(8) . .
C31 C32 C33 107.2(9) . .
C34 C33 C32 107.1(8) . .
N4 C34 C33 109.9(9) . .
C10 N1 C7 108.3(9) . .
C10 N1 C11 125.4(9) . .
C7 N1 C11 126.3(9) . .
C12 N2 C15 112.0(13) . .
C12 N2 C16 122.9(14) . .
C15 N2 C16 124.9(13) . .
C26 N3 C29 109.9(9) . .
C26 N3 C30 126.0(10) . .
C29 N3 C30 124.1(10) . .
C34 N4 C31 109.4(9) . .
C34 N4 C35 123.6(9) . .
C31 N4 C35 126.8(9) . .
S1 O1 Li1 130.9(7) . .
S1 O1 Pd1 121.1(4) . .
Li1 O1 Pd1 96.7(7) . .
S2 O4 Li2 134.3(7) . 1_455
S2 O4 Li1 138.3(8) . .
Li2 O4 Li1 86.9(9) 1_455 .
S3 O5 Li2 130.4(7) . .
S3 O5 Pd2 119.2(4) . .
Li2 O5 Pd2 99.6(5) . .
S4 O8 Li2 138.4(7) . .
S4 O8 Li1 131.3(7) . 1_655
Li2 O8 Li1 88.2(8) . 1_655
C12 P1 C7 104.1(5) . .
C12 P1 C2 109.1(5) . .
C7 P1 C2 106.2(4) . .
C12 P1 Pd1 111.5(5) . .
C7 P1 Pd1 115.4(3) . .
C2 P1 Pd1 110.3(3) . .
C26 P2 C31 100.8(5) . .
C26 P2 C21 105.1(5) . .
C31 P2 C21 104.1(4) . .
C26 P2 Pd2 115.2(3) . .
C31 P2 Pd2 121.0(3) . .
C21 P2 Pd2 109.0(3) . .
C17 Pd1 O1 174.4(3) . .
C17 Pd1 P1 90.5(3) . .
O1 Pd1 P1 94.96(17) . .
C17 Pd1 Cl1 89.1(3) . .
O1 Pd1 Cl1 85.44(17) . .
P1 Pd1 Cl1 178.26(12) . .
C17 Pd1 Li1 136.6(5) . .
O1 Pd1 Li1 38.1(4) . .
P1 Pd1 Li1 132.5(4) . .
Cl1 Pd1 Li1 47.7(3) . .
C36 Pd2 O5 174.7(4) . .
C36 Pd2 P2 89.5(3) . .
O5 Pd2 P2 95.28(17) . .
C36 Pd2 Cl2 90.5(3) . .
O5 Pd2 Cl2 84.66(17) . .
P2 Pd2 Cl2 177.72(11) . .
C36 Pd2 Li2 138.0(4) . .
O5 Pd2 Li2 37.4(3) . .
P2 Pd2 Li2 132.5(3) . .
Cl2 Pd2 Li2 47.6(3) . .
O2 S1 O3 116.5(5) . .
O2 S1 O1 110.3(4) . .
O3 S1 O1 110.9(5) . .
O2 S1 C1 106.5(5) . .
O3 S1 C1 106.9(5) . .
O1 S1 C1 104.9(4) . .
O4 S2 C19 104.1(6) . .
O4 S2 C18 103.5(5) . .
C19 S2 C18 98.2(8) . .
O7 S3 O6 115.4(6) . .
O7 S3 O5 111.1(5) . .
O6 S3 O5 111.7(4) . .
O7 S3 C20 108.1(5) . .
O6 S3 C20 106.1(5) . .
O5 S3 C20 103.4(4) . .
O8 S4 C37 104.2(5) . .
O8 S4 C38 103.0(5) . .
C37 S4 C38 98.5(9) . .
Li1 Cl1 Pd1 82.6(5) . .
Li2 Cl2 Pd2 84.1(4) . .
O1 Li1 O8 114.0(10) . 1_455
O1 Li1 O4 113.6(9) . .
O8 Li1 O4 91.1(9) 1_455 .
O1 Li1 Cl1 94.5(8) . .
O8 Li1 Cl1 125.7(9) 1_455 .
O4 Li1 Cl1 119.5(9) . .
O1 Li1 Li2 124.9(9) . 1_455
O8 Li1 Li2 44.9(6) 1_455 1_455
O4 Li1 Li2 46.2(6) . 1_455
Cl1 Li1 Li2 140.5(7) . 1_455
O1 Li1 Pd1 45.2(5) . .
O8 Li1 Pd1 141.5(8) 1_455 .
O4 Li1 Pd1 125.7(8) . .
Cl1 Li1 Pd1 49.7(4) . .
Li2 Li1 Pd1 167.3(6) 1_455 .
O8 Li2 O4 93.8(8) . 1_655
O8 Li2 O5 117.3(10) . .
O4 Li2 O5 116.5(9) 1_655 .
O8 Li2 Cl2 113.3(8) . .
O4 Li2 Cl2 127.3(9) 1_655 .
O5 Li2 Cl2 90.8(6) . .
O8 Li2 Li1 46.9(6) . 1_655
O4 Li2 Li1 46.9(6) 1_655 1_655
O5 Li2 Li1 131.7(7) . 1_655
Cl2 Li2 Li1 136.8(6) . 1_655
O8 Li2 Pd2 122.6(9) . .
O4 Li2 Pd2 142.9(9) 1_655 .
O5 Li2 Pd2 43.0(4) . .
Cl2 Li2 Pd2 48.3(3) . .
Li1 Li2 Pd2 168.0(7) 1_655 .

loop_
_geom_bond_atom_site_label_1
_geom_bond_atom_site_label_2
_geom_bond_distance
_geom_bond_site_symmetry_2
C1 C6 1.390(13) .
C1 C2 1.427(14) .
C1 S1 1.767(10) .
C2 C3 1.385(12) .
C2 P1 1.825(10) .
C3 C4 1.398(13) .
C4 C5 1.393(18) .
C5 C6 1.404(14) .
C7 N1 1.391(13) .
C7 C8 1.396(14) .
C7 P1 1.782(11) .
C8 C9 1.380(15) .
C9 C10 1.341(17) .
C10 N1 1.380(14) .
C11 N1 1.469(13) .
C12 N2 1.324(15) .
C12 C13 1.50(2) .
C12 P1 1.781(12) .
C13 C14 1.30(2) .
C14 C15 1.37(2) .
C15 N2 1.372(17) .
C16 N2 1.396(18) .
C17 Pd1 1.984(11) .
C18 S2 1.717(12) .
C19 S2 1.689(13) .
C20 C21 1.386(14) .
C20 C25 1.409(13) .
C20 S3 1.773(10) .
C21 C22 1.421(13) .
C21 P2 1.831(10) .
C22 C23 1.378(16) .
C23 C24 1.40(2) .
C24 C25 1.342(16) .
C26 N3 1.363(13) .
C26 C27 1.389(14) .
C26 P2 1.787(11) .
C27 C28 1.393(15) .
C28 C29 1.379(16) .
C29 N3 1.371(15) .
C30 N3 1.529(15) .
C31 N4 1.380(12) .
C31 C32 1.399(13) .
C31 P2 1.791(11) .
C32 C33 1.410(13) .
C33 C34 1.354(15) .
C34 N4 1.340(13) .
C35 N4 1.484(13) .
C36 Pd2 2.037(10) .
C37 S4 1.754(12) .
C38 S4 1.813(15) .
O1 S1 1.481(6) .
O1 Li1 1.927(19) .
O1 Pd1 2.214(6) .
O2 S1 1.441(8) .
O3 S1 1.444(8) .
O4 S2 1.520(8) .
O4 Li2 1.923(19) 1_455
O4 Li1 1.94(2) .
O5 S3 1.494(7) .
O5 Li2 1.962(17) .
O5 Pd2 2.203(7) .
O6 S3 1.437(8) .
O7 S3 1.427(8) .
O8 S4 1.532(8) .
O8 Li2 1.88(2) .
O8 Li1 1.94(2) 1_655
P1 Pd1 2.228(2) .
P2 Pd2 2.224(3) .
Pd1 Cl1 2.385(3) .
Pd1 Li1 3.10(2) .
Pd2 Cl2 2.390(3) .
Pd2 Li2 3.185(16) .
Cl1 Li1 2.31(2) .
Cl2 Li2 2.366(16) .
Li1 O8 1.94(2) 1_455
Li1 Li2 2.660(19) 1_455
Li2 O4 1.923(19) 1_655
Li2 Li1 2.660(19) 1_655

loop_
_geom_torsion_atom_site_label_1
_geom_torsion_atom_site_label_2
_geom_torsion_atom_site_label_3
_geom_torsion_atom_site_label_4
_geom_torsion
_geom_torsion_site_symmetry_1
_geom_torsion_site_symmetry_4
C6 C1 C2 C3 -1.3(14) . .
S1 C1 C2 C3 177.8(7) . .
C6 C1 C2 P1 175.3(8) . .
S1 C1 C2 P1 -5.6(11) . .
C1 C2 C3 C4 0.3(15) . .
P1 C2 C3 C4 -176.4(9) . .
C2 C3 C4 C5 -0.2(18) . .
C3 C4 C5 C6 1.2(19) . .
C2 C1 C6 C5 2.3(16) . .
S1 C1 C6 C5 -176.9(10) . .
C4 C5 C6 C1 -2.2(19) . .
N1 C7 C8 C9 1.1(10) . .
P1 C7 C8 C9 -165.1(7) . .
C7 C8 C9 C10 -0.9(12) . .
C8 C9 C10 N1 0.3(12) . .
N2 C12 C13 C14 0.5(15) . .
P1 C12 C13 C14 -174.1(11) . .
C12 C13 C14 C15 -1.4(18) . .
C13 C14 C15 N2 2(2) . .
C25 C20 C21 C22 0.2(15) . .
S3 C20 C21 C22 -178.5(8) . .
C25 C20 C21 P2 -178.1(8) . .
S3 C20 C21 P2 3.1(13) . .
C20 C21 C22 C23 -3.2(17) . .
P2 C21 C22 C23 175.3(10) . .
C21 C22 C23 C24 6(2) . .
C22 C23 C24 C25 -5(2) . .
C23 C24 C25 C20 2(2) . .
C21 C20 C25 C24 0.5(17) . .
S3 C20 C25 C24 179.3(10) . .
N3 C26 C27 C28 1.6(12) . .
P2 C26 C27 C28 166.6(8) . .
C26 C27 C28 C29 -1.0(13) . .
C27 C28 C29 N3 -0.1(14) . .
N4 C31 C32 C33 -0.4(12) . .
P2 C31 C32 C33 -178.5(8) . .
C31 C32 C33 C34 0.1(13) . .
C32 C33 C34 N4 0.3(14) . .
C9 C10 N1 C7 0.5(12) . .
C9 C10 N1 C11 178.7(10) . .
C8 C7 N1 C10 -1.0(10) . .
P1 C7 N1 C10 165.9(7) . .
C8 C7 N1 C11 -179.2(9) . .
P1 C7 N1 C11 -12.3(14) . .
C13 C12 N2 C15 0.6(15) . .
P1 C12 N2 C15 174.3(10) . .
C13 C12 N2 C16 175.8(12) . .
P1 C12 N2 C16 -10(2) . .
C14 C15 N2 C12 -1.4(17) . .
C14 C15 N2 C16 -176.5(13) . .
C27 C26 N3 C29 -1.7(12) . .
P2 C26 N3 C29 -167.1(9) . .
C27 C26 N3 C30 177.2(10) . .
P2 C26 N3 C30 11.7(16) . .
C28 C29 N3 C26 1.1(14) . .
C28 C29 N3 C30 -177.8(11) . .
C33 C34 N4 C31 -0.5(14) . .
C33 C34 N4 C35 -175.9(11) . .
C32 C31 N4 C34 0.5(12) . .
P2 C31 N4 C34 178.6(9) . .
C32 C31 N4 C35 175.8(11) . .
P2 C31 N4 C35 -6.2(16) . .
N2 C12 P1 C7 -63.7(13) . .
C13 C12 P1 C7 109.1(10) . .
N2 C12 P1 C2 49.3(14) . .
C13 C12 P1 C2 -137.9(10) . .
N2 C12 P1 Pd1 171.3(11) . .
C13 C12 P1 Pd1 -15.9(11) . .
N1 C7 P1 C12 -174.6(8) . .
C8 C7 P1 C12 -10.7(10) . .
N1 C7 P1 C2 70.3(9) . .
C8 C7 P1 C2 -125.8(9) . .
N1 C7 P1 Pd1 -52.2(9) . .
C8 C7 P1 Pd1 111.7(8) . .
C3 C2 P1 C12 -99.0(9) . .
C1 C2 P1 C12 84.5(9) . .
C3 C2 P1 C7 12.6(9) . .
C1 C2 P1 C7 -163.9(8) . .
C3 C2 P1 Pd1 138.3(7) . .
C1 C2 P1 Pd1 -38.2(8) . .
N3 C26 P2 C31 179.6(9) . .
C27 C26 P2 C31 17.1(10) . .
N3 C26 P2 C21 -72.4(10) . .
C27 C26 P2 C21 125.1(9) . .
N3 C26 P2 Pd2 47.6(10) . .
C27 C26 P2 Pd2 -114.9(9) . .
N4 C31 P2 C26 -115.4(10) . .
C32 C31 P2 C26 62.3(10) . .
N4 C31 P2 C21 135.8(9) . .
C32 C31 P2 C21 -46.5(10) . .
N4 C31 P2 Pd2 12.9(11) . .
C32 C31 P2 Pd2 -169.4(8) . .
C20 C21 P2 C26 164.2(8) . .
C22 C21 P2 C26 -14.1(9) . .
C20 C21 P2 C31 -90.2(9) . .
C22 C21 P2 C31 91.4(9) . .
C20 C21 P2 Pd2 40.2(9) . .
C22 C21 P2 Pd2 -138.1(8) . .
S1 O1 Pd1 C17 -169(4) . .
Li1 O1 Pd1 C17 -21(5) . .
S1 O1 Pd1 P1 23.9(4) . .
Li1 O1 Pd1 P1 171.1(6) . .
S1 O1 Pd1 Cl1 -154.4(4) . .
Li1 O1 Pd1 Cl1 -7.2(6) . .
S1 O1 Pd1 Li1 -147.2(8) . .
C12 P1 Pd1 C17 86.9(6) . .
C7 P1 Pd1 C17 -31.5(5) . .
C2 P1 Pd1 C17 -151.8(5) . .
C12 P1 Pd1 O1 -94.4(5) . .
C7 P1 Pd1 O1 147.2(4) . .
C2 P1 Pd1 O1 26.9(4) . .
C12 P1 Pd1 Cl1 9(4) . .
C7 P1 Pd1 Cl1 -109(4) . .
C2 P1 Pd1 Cl1 130(4) . .
C12 P1 Pd1 Li1 -86.9(6) . .
C7 P1 Pd1 Li1 154.7(5) . .
C2 P1 Pd1 Li1 34.4(6) . .
S3 O5 Pd2 C36 179(53) . .
Li2 O5 Pd2 C36 31(5) . .
S3 O5 Pd2 P2 -27.1(4) . .
Li2 O5 Pd2 P2 -175.0(6) . .
S3 O5 Pd2 Cl2 155.2(4) . .
Li2 O5 Pd2 Cl2 7.3(6) . .
S3 O5 Pd2 Li2 147.9(8) . .
C26 P2 Pd2 C36 34.0(5) . .
C31 P2 Pd2 C36 -87.6(5) . .
C21 P2 Pd2 C36 151.8(5) . .
C26 P2 Pd2 O5 -143.7(4) . .
C31 P2 Pd2 O5 94.7(4) . .
C21 P2 Pd2 O5 -25.9(4) . .
C26 P2 Pd2 Cl2 -55(3) . .
C31 P2 Pd2 Cl2 -177(53) . .
C21 P2 Pd2 Cl2 63(3) . .
C26 P2 Pd2 Li2 -147.8(6) . .
C31 P2 Pd2 Li2 90.6(6) . .
C21 P2 Pd2 Li2 -30.0(6) . .
Li1 O1 S1 O2 -85.4(10) . .
Pd1 O1 S1 O2 49.2(6) . .
Li1 O1 S1 O3 45.1(11) . .
Pd1 O1 S1 O3 179.8(5) . .
Li1 O1 S1 C1 160.2(9) . .
Pd1 O1 S1 C1 -65.1(5) . .
C6 C1 S1 O2 123.6(8) . .
C2 C1 S1 O2 -55.5(9) . .
C6 C1 S1 O3 -1.6(10) . .
C2 C1 S1 O3 179.3(8) . .
C6 C1 S1 O1 -119.4(8) . .
C2 C1 S1 O1 61.5(8) . .
Li2 O4 S2 C19 -169.3(11) 1_455 .
Li1 O4 S2 C19 -0.3(13) . .
Li2 O4 S2 C18 88.5(10) 1_455 .
Li1 O4 S2 C18 -102.6(11) . .
Li2 O5 S3 O7 -39.3(11) . .
Pd2 O5 S3 O7 -175.9(5) . .
Li2 O5 S3 O6 91.2(10) . .
Pd2 O5 S3 O6 -45.4(6) . .
Li2 O5 S3 C20 -155.1(9) . .
Pd2 O5 S3 C20 68.3(5) . .
C21 C20 S3 O7 -180.0(9) . .
C25 C20 S3 O7 1.2(10) . .
C21 C20 S3 O6 55.6(9) . .
C25 C20 S3 O6 -123.2(8) . .
C21 C20 S3 O5 -62.1(9) . .
C25 C20 S3 O5 119.1(8) . .
Li2 O8 S4 C37 -70.6(11) . .
Li1 O8 S4 C37 87.5(11) 1_655 .
Li2 O8 S4 C38 31.8(13) . .
Li1 O8 S4 C38 -170.1(12) 1_655 .
C17 Pd1 Cl1 Li1 -175.4(6) . .
O1 Pd1 Cl1 Li1 6.0(5) . .
P1 Pd1 Cl1 Li1 -98(4) . .
C36 Pd2 Cl2 Li2 176.1(6) . .
O5 Pd2 Cl2 Li2 -6.0(5) . .
P2 Pd2 Cl2 Li2 -95(3) . .
S1 O1 Li1 O8 -77.9(12) . 1_455
Pd1 O1 Li1 O8 139.9(8) . 1_455
S1 O1 Li1 O4 24.6(16) . .
Pd1 O1 Li1 O4 -117.6(9) . .
S1 O1 Li1 Cl1 149.5(6) . .
Pd1 O1 Li1 Cl1 7.4(6) . .
S1 O1 Li1 Li2 -27.4(14) . 1_455
Pd1 O1 Li1 Li2 -169.6(7) . 1_455
S1 O1 Li1 Pd1 142.1(9) . .
S2 O4 Li1 O1 71.4(15) . .
Li2 O4 Li1 O1 -116.4(10) 1_455 .
S2 O4 Li1 O8 -171.7(7) . 1_455
Li2 O4 Li1 O8 0.4(9) 1_455 1_455
S2 O4 Li1 Cl1 -38.8(15) . .
Li2 O4 Li1 Cl1 133.4(8) 1_455 .
S2 O4 Li1 Li2 -172.1(13) . 1_455
S2 O4 Li1 Pd1 20.7(16) . .
Li2 O4 Li1 Pd1 -167.2(8) 1_455 .
Pd1 Cl1 Li1 O1 -6.9(6) . .
Pd1 Cl1 Li1 O8 -130.8(10) . 1_455
Pd1 Cl1 Li1 O4 113.5(9) . .
Pd1 Cl1 Li1 Li2 169.2(10) . 1_455
C17 Pd1 Li1 O1 177.0(7) . .
P1 Pd1 Li1 O1 -12.0(8) . .
Cl1 Pd1 Li1 O1 170.3(8) . .
C17 Pd1 Li1 O8 106.2(14) . 1_455
O1 Pd1 Li1 O8 -70.8(13) . 1_455
P1 Pd1 Li1 O8 -82.9(14) . 1_455
Cl1 Pd1 Li1 O8 99.5(14) . 1_455
C17 Pd1 Li1 O4 -94.0(11) . .
O1 Pd1 Li1 O4 89.0(11) . .
P1 Pd1 Li1 O4 76.9(11) . .
Cl1 Pd1 Li1 O4 -100.7(11) . .
C17 Pd1 Li1 Cl1 6.7(8) . .
O1 Pd1 Li1 Cl1 -170.3(8) . .
P1 Pd1 Li1 Cl1 177.66(16) . .
C17 Pd1 Li1 Li2 -141(3) . 1_455
O1 Pd1 Li1 Li2 42(3) . 1_455
P1 Pd1 Li1 Li2 30(3) . 1_455
Cl1 Pd1 Li1 Li2 -147(3) . 1_455
S4 O8 Li2 O4 164.1(7) . 1_655
Li1 O8 Li2 O4 0.4(9) 1_655 1_655
S4 O8 Li2 O5 -73.4(13) . .
Li1 O8 Li2 O5 122.9(9) 1_655 .
S4 O8 Li2 Cl2 30.5(14) . .
Li1 O8 Li2 Cl2 -133.2(8) 1_655 .
S4 O8 Li2 Li1 163.7(13) . 1_655
S4 O8 Li2 Pd2 -23.8(14) . .
Li1 O8 Li2 Pd2 172.6(7) 1_655 .
S3 O5 Li2 O8 -32.9(14) . .
Pd2 O5 Li2 O8 109.6(8) . .
S3 O5 Li2 O4 77.0(13) . 1_655
Pd2 O5 Li2 O4 -140.5(8) . 1_655
S3 O5 Li2 Cl2 -149.9(6) . .
Pd2 O5 Li2 Cl2 -7.3(6) . .
S3 O5 Li2 Li1 22.4(16) . 1_655
Pd2 O5 Li2 Li1 164.9(9) . 1_655
S3 O5 Li2 Pd2 -142.5(9) . .
Pd2 Cl2 Li2 O8 -113.7(8) . .
Pd2 Cl2 Li2 O4 131.6(10) . 1_655
Pd2 Cl2 Li2 O5 6.7(6) . .
Pd2 Cl2 Li2 Li1 -164.8(10) . 1_655
C36 Pd2 Li2 O8 87.6(11) . .
O5 Pd2 Li2 O8 -96.4(10) . .
P2 Pd2 Li2 O8 -89.7(8) . .
Cl2 Pd2 Li2 O8 93.4(8) . .
C36 Pd2 Li2 O4 -105.4(13) . 1_655
O5 Pd2 Li2 O4 70.6(12) . 1_655
P2 Pd2 Li2 O4 77.3(14) . 1_655
Cl2 Pd2 Li2 O4 -99.6(14) . 1_655
C36 Pd2 Li2 O5 -175.9(6) . .
P2 Pd2 Li2 O5 6.8(9) . .
Cl2 Pd2 Li2 O5 -170.2(9) . .
C36 Pd2 Li2 Cl2 -5.8(9) . .
O5 Pd2 Li2 Cl2 170.2(9) . .
P2 Pd2 Li2 Cl2 176.92(15) . .
C36 Pd2 Li2 Li1 115(3) . 1_655
O5 Pd2 Li2 Li1 -69(3) . 1_655
P2 Pd2 Li2 Li1 -63(3) . 1_655
Cl2 Pd2 Li2 Li1 120(3) . 1_655
